data_7135617
loop_
_publ_author_name
'Yang, Li'
'Sun, Zhenzhou'
'Wang, Lin'
'Geng, Jianqi'
'Wu, Biao'
'Yang, Xiao-Juan'

_publ_section_title
;
 Direct C-H magnesiation of thiophenes with an Mg-Mg-bonded compound.
;
_journal_issue 27
_journal_name_full 'Chemical communications (Cambridge, England)'
_journal_page_first 7172
_journal_page_last 7175
_journal_paper_doi 10.1039/d6cc00381h
_journal_volume 62
_journal_year 2026
_chemical_formula_moiety 'C40 H59 K Mg N2 O2 S'
_chemical_formula_sum 'C40 H59 K Mg N2 O2 S'
_chemical_formula_weight 695.36
_space_group_crystal_system orthorhombic
_space_group_IT_number 61
_space_group_name_Hall '-P 2ac 2ab'
_space_group_name_H-M_alt 'P b c a'
_atom_sites_solution_hydrogens geom
_audit_creation_date 2025-06-20
_audit_creation_method
;
Olex2 1.5
(compiled 2025.05.31 svn.r86d253d1 for OlexSys, GUI svn.r7254)
;
_audit_update_record
;
2026-01-16 deposited with the CCDC.	2026-03-12 downloaded from the CCDC.
;
_cell_angle_alpha 90
_cell_angle_beta 90
_cell_angle_gamma 90
_cell_formula_units_Z 8
_cell_length_a 15.971(4)
_cell_length_b 22.010(5)
_cell_length_c 22.603(5)
_cell_measurement_reflns_used 7934
_cell_measurement_temperature 180.15
_cell_measurement_theta_max 22.82
_cell_measurement_theta_min 2.39
_cell_volume 7945(3)
_computing_cell_refinement 'SAINT V8.38A (Bruker, 2018)'
_computing_data_reduction 'SAINT V8.38A (Bruker, 2018)'
_computing_molecular_graphics 'Olex2 1.5 (Dolomanov et al., 2009)'
_computing_publication_material 'Olex2 1.5 (Dolomanov et al., 2009)'
_computing_structure_refinement 'XL  (Sheldrick, 2008)'
_diffrn_ambient_temperature 180.15
_diffrn_measured_fraction_theta_full 0.987
_diffrn_measured_fraction_theta_max 0.987
_diffrn_measurement_device_type 'Bruker APEX-II CCD'
_diffrn_measurement_method '\f and \w scans'
_diffrn_radiation_type MoK\a
_diffrn_radiation_wavelength 0.71073
_diffrn_reflns_av_R_equivalents 0.1694
_diffrn_reflns_av_unetI/netI 0.1149
_diffrn_reflns_Laue_measured_fraction_full 0.987
_diffrn_reflns_Laue_measured_fraction_max 0.987
_diffrn_reflns_limit_h_max 18
_diffrn_reflns_limit_h_min -18
_diffrn_reflns_limit_k_max 25
_diffrn_reflns_limit_k_min -25
_diffrn_reflns_limit_l_max 26
_diffrn_reflns_limit_l_min -26
_diffrn_reflns_number 38738
_diffrn_reflns_point_group_measured_fraction_full 0.987
_diffrn_reflns_point_group_measured_fraction_max 0.987
_diffrn_reflns_theta_full 24.836
_diffrn_reflns_theta_max 24.836
_diffrn_reflns_theta_min 2.394
_diffrn_source_current 1.0
_diffrn_source_power 0.05
_diffrn_source_voltage 50.0
_diffrn_standards_number 0
_exptl_absorpt_coefficient_mu 0.236
_exptl_absorpt_correction_T_max 0.7451
_exptl_absorpt_correction_T_min 0.6061
_exptl_absorpt_correction_type none
_exptl_absorpt_process_details
;
SADABS-2016/2 (Bruker,2016/2) was used for absorption correction.
wR2(int) was 0.1296 before and 0.0872 after correction.
The Ratio of minimum to maximum transmission is 0.8134.
The \l/2 correction factor is Not present.
;
_exptl_crystal_colour 'clear light orange'
_exptl_crystal_colour_lustre clear
_exptl_crystal_colour_modifier light
_exptl_crystal_colour_primary orange
_exptl_crystal_density_diffrn 1.163
_exptl_crystal_description block
_exptl_crystal_F_000 3008
_exptl_crystal_size_max 0.13
_exptl_crystal_size_mid 0.12
_exptl_crystal_size_min 0.1
_refine_diff_density_max 0.546
_refine_diff_density_min -0.524
_refine_diff_density_rms 0.076
_refine_ls_extinction_method none
_refine_ls_goodness_of_fit_ref 1.023
_refine_ls_hydrogen_treatment constr
_refine_ls_matrix_type full
_refine_ls_number_parameters 434
_refine_ls_number_reflns 6784
_refine_ls_number_restraints 0
_refine_ls_restrained_S_all 1.023
_refine_ls_R_factor_all 0.1796
_refine_ls_R_factor_gt 0.0942
_refine_ls_shift/su_max 0.000
_refine_ls_shift/su_mean 0.000
_refine_ls_structure_factor_coef Fsqd
_refine_ls_weighting_details 'w=1/[\s^2^(Fo^2^)+(0.1195P)^2^+18.3708P] where P=(Fo^2^+2Fc^2^)/3'
_refine_ls_weighting_scheme calc
_refine_ls_wR_factor_gt 0.2287
_refine_ls_wR_factor_ref 0.2797
_reflns_Friedel_coverage 0.000
_reflns_number_gt 3547
_reflns_number_total 6784
_reflns_threshold_expression 'I > 2\s(I)'
_cod_data_source_file d6cc00381h2.cif
_cod_data_source_block 4_a_pl
_cod_depositor_comments 'Adding full bibliography for 7135613--7135622.cif.'
_cod_database_code 7135617
_shelx_shelxl_version_number 2019/1
_shelx_space_group_comment
;
The symmetry employed for this shelxl refinement is uniquely defined
by the following loop, which should always be used as a source of
symmetry information in preference to the above space-group names.
They are only intended as comments.
;
_shelx_estimated_absorpt_t_max 0.977
_shelx_estimated_absorpt_t_min 0.970
_olex2_refinement_description
;
1. Fixed Uiso
 At 1.2 times of:
  All C(H) groups, All C(H,H) groups
 At 1.5 times of:
  All C(H,H,H) groups
2.a Ternary CH refined with riding coordinates:
 C11(H11), C14(H14), C23(H23), C26(H26)
2.b Secondary CH2 refined with riding coordinates:
 C33(H33A,H33B), C34(H34A,H34B), C35(H35A,H35B), C36(H36A,H36B), C37(H37A,
 H37B), C38(H38A,H38B), C39(H39A,H39B), C40(H40A,H40B)
2.c Aromatic/amide H refined with riding coordinates:
 C7(H7), C8(H8), C9(H9), C19(H19), C20(H20), C21(H21), C30(H30), C31(H31),
 C32(H32)
2.d Idealised Me refined as rotating group:
 C3(H3A,H3B,H3C), C4(H4A,H4B,H4C), C12(H12A,H12B,H12C), C13(H13A,H13B,H13C),
 C15(H15A,H15B,H15C), C16(H16A,H16B,H16C), C24(H24A,H24B,H24C), C25(H25A,H25B,
 H25C), C27(H27A,H27B,H27C), C28(H28A,H28B,H28C)
;
_olex2_submission_special_instructions 'No special instructions were received'

loop_
_space_group_symop_operation_xyz
'x, y, z'
'-x+1/2, -y, z+1/2'
'x+1/2, -y+1/2, -z'
'-x, y+1/2, -z+1/2'
'-x, -y, -z'
'x-1/2, y, -z-1/2'
'-x-1/2, y-1/2, z'
'x, -y-1/2, z-1/2'

loop_
_atom_site_label
_atom_site_type_symbol
_atom_site_fract_x
_atom_site_fract_y
_atom_site_fract_z
_atom_site_U_iso_or_equiv
_atom_site_adp_type
_atom_site_occupancy
_atom_site_site_symmetry_order
_atom_site_calc_flag
_atom_site_refinement_flags_posn
_atom_site_refinement_flags_adp
_atom_site_refinement_flags_occupancy
_atom_site_disorder_assembly
_atom_site_disorder_group
K1 K 0.24024(9) 0.29823(7) 0.11261(7) 0.0585(5) Uani 1 1 d . . . . .
S1 S 0.24690(18) 0.19447(12) 0.21557(11) 0.1036(10) Uani 1 1 d . . . . .
Mg1 Mg 0.35312(11) 0.07732(8) 0.16250(7) 0.0336(5) Uani 1 1 d . . . . .
O1 O 0.4750(2) 0.05702(18) 0.18380(16) 0.0404(10) Uani 1 1 d . . . . .
O2 O 0.0729(3) 0.2828(2) 0.1242(2) 0.0758(15) Uani 1 1 d . . . . .
N1 N 0.3060(3) -0.0014(2) 0.13116(18) 0.0342(11) Uani 1 1 d . . . . .
N2 N 0.3547(3) 0.1065(2) 0.07726(18) 0.0315(10) Uani 1 1 d . . . . .
C1 C 0.3233(3) -0.0003(2) 0.0690(2) 0.0309(13) Uani 1 1 d . . . . .
C2 C 0.3473(3) 0.0525(2) 0.0440(2) 0.0319(13) Uani 1 1 d . . . . .
C3 C 0.3845(4) 0.0542(3) -0.0184(2) 0.0467(16) Uani 1 1 d . . . . .
H3A H 0.371173 0.093276 -0.036999 0.070 Uiso 1 1 calc R U . . .
H3B H 0.360647 0.021156 -0.042070 0.070 Uiso 1 1 calc R U . . .
H3C H 0.445379 0.049372 -0.016119 0.070 Uiso 1 1 calc R U . . .
C4 C 0.3293(4) -0.0606(3) 0.0381(3) 0.0484(16) Uani 1 1 d . . . . .
H4A H 0.373311 -0.085117 0.056677 0.073 Uiso 1 1 calc R U . . .
H4B H 0.343049 -0.054130 -0.003698 0.073 Uiso 1 1 calc R U . . .
H4C H 0.275644 -0.081917 0.041161 0.073 Uiso 1 1 calc R U . . .
C5 C 0.3482(3) 0.1630(2) 0.0512(2) 0.0340(13) Uani 1 1 d . . . . .
C6 C 0.4078(4) 0.2088(3) 0.0644(2) 0.0388(14) Uani 1 1 d . . . . .
C7 C 0.4035(4) 0.2646(3) 0.0378(3) 0.0475(16) Uani 1 1 d . . . . .
H7 H 0.443907 0.294544 0.047792 0.057 Uiso 1 1 calc R U . . .
C8 C 0.3421(4) 0.2788(3) -0.0033(3) 0.0523(17) Uani 1 1 d . . . . .
H8 H 0.341461 0.317067 -0.022714 0.063 Uiso 1 1 calc R U . . .
C9 C 0.2819(4) 0.2355(3) -0.0150(3) 0.0460(16) Uani 1 1 d . . . . .
H9 H 0.238098 0.245461 -0.041653 0.055 Uiso 1 1 calc R U . . .
C10 C 0.2824(4) 0.1787(3) 0.0102(2) 0.0386(14) Uani 1 1 d . . . . .
C11 C 0.4815(3) 0.1942(3) 0.1044(3) 0.0411(15) Uani 1 1 d . . . . .
H11 H 0.464808 0.158804 0.129516 0.049 Uiso 1 1 calc R U . . .
C12 C 0.5559(5) 0.1748(4) 0.0685(3) 0.081(3) Uani 1 1 d . . . . .
H12A H 0.574496 0.208706 0.043627 0.121 Uiso 1 1 calc R U . . .
H12B H 0.540374 0.140343 0.043351 0.121 Uiso 1 1 calc R U . . .
H12C H 0.601473 0.162732 0.095060 0.121 Uiso 1 1 calc R U . . .
C13 C 0.5053(5) 0.2452(4) 0.1458(4) 0.095(3) Uani 1 1 d . . . . .
H13A H 0.554057 0.233067 0.169338 0.143 Uiso 1 1 calc R U . . .
H13B H 0.458248 0.254150 0.172241 0.143 Uiso 1 1 calc R U . . .
H13C H 0.519094 0.281554 0.122719 0.143 Uiso 1 1 calc R U . . .
C14 C 0.2084(4) 0.1368(3) -0.0004(3) 0.0531(18) Uani 1 1 d . . . . .
H14 H 0.221845 0.096218 0.016980 0.064 Uiso 1 1 calc R U . . .
C15 C 0.1893(5) 0.1281(4) -0.0660(3) 0.085(3) Uani 1 1 d . . . . .
H15A H 0.143693 0.098691 -0.070575 0.128 Uiso 1 1 calc R U . . .
H15B H 0.239394 0.112988 -0.086275 0.128 Uiso 1 1 calc R U . . .
H15C H 0.172544 0.167069 -0.083375 0.128 Uiso 1 1 calc R U . . .
C16 C 0.1321(4) 0.1614(4) 0.0304(4) 0.073(2) Uani 1 1 d . . . . .
H16A H 0.120109 0.202396 0.015765 0.110 Uiso 1 1 calc R U . . .
H16B H 0.142331 0.162895 0.073096 0.110 Uiso 1 1 calc R U . . .
H16C H 0.084130 0.134871 0.022332 0.110 Uiso 1 1 calc R U . . .
C17 C 0.2513(3) -0.0449(3) 0.1529(2) 0.0332(13) Uani 1 1 d . . . . .
C18 C 0.1717(3) -0.0577(3) 0.1278(2) 0.0342(13) Uani 1 1 d . . . . .
C19 C 0.1204(4) -0.1020(3) 0.1516(3) 0.0448(15) Uani 1 1 d . . . . .
H19 H 0.068598 -0.110965 0.132922 0.054 Uiso 1 1 calc R U . . .
C20 C 0.1431(4) -0.1334(3) 0.2018(3) 0.0493(16) Uani 1 1 d . . . . .
H20 H 0.107681 -0.164005 0.217591 0.059 Uiso 1 1 calc R U . . .
C21 C 0.2180(4) -0.1195(3) 0.2287(3) 0.0449(16) Uani 1 1 d . . . . .
H21 H 0.232437 -0.139924 0.264344 0.054 Uiso 1 1 calc R U . . .
C22 C 0.2725(4) -0.0775(3) 0.2062(2) 0.0385(14) Uani 1 1 d . . . . .
C23 C 0.1346(3) -0.0171(3) 0.0798(2) 0.0383(14) Uani 1 1 d . . . . .
H23 H 0.180974 0.008547 0.063585 0.046 Uiso 1 1 calc R U . . .
C24 C 0.0956(5) -0.0517(4) 0.0280(3) 0.080(3) Uani 1 1 d . . . . .
H24A H 0.048191 -0.075898 0.042222 0.120 Uiso 1 1 calc R U . . .
H24B H 0.137600 -0.078695 0.010373 0.120 Uiso 1 1 calc R U . . .
H24C H 0.075999 -0.022756 -0.001925 0.120 Uiso 1 1 calc R U . . .
C25 C 0.0703(4) 0.0251(3) 0.1066(3) 0.065(2) Uani 1 1 d . . . . .
H25A H 0.049952 0.053316 0.076228 0.097 Uiso 1 1 calc R U . . .
H25B H 0.095934 0.048202 0.138938 0.097 Uiso 1 1 calc R U . . .
H25C H 0.023260 0.001284 0.121945 0.097 Uiso 1 1 calc R U . . .
C26 C 0.3543(4) -0.0646(3) 0.2373(3) 0.0478(16) Uani 1 1 d . . . . .
H26 H 0.391355 -0.041446 0.209666 0.057 Uiso 1 1 calc R U . . .
C27 C 0.4002(5) -0.1223(4) 0.2566(4) 0.094(3) Uani 1 1 d . . . . .
H27A H 0.370355 -0.140958 0.289779 0.141 Uiso 1 1 calc R U . . .
H27B H 0.457287 -0.111868 0.268862 0.141 Uiso 1 1 calc R U . . .
H27C H 0.402447 -0.150915 0.223411 0.141 Uiso 1 1 calc R U . . .
C28 C 0.3406(5) -0.0276(4) 0.2906(4) 0.096(3) Uani 1 1 d . . . . .
H28A H 0.308880 0.008944 0.280084 0.145 Uiso 1 1 calc R U . . .
H28B H 0.394742 -0.015876 0.307436 0.145 Uiso 1 1 calc R U . . .
H28C H 0.308981 -0.051295 0.319734 0.145 Uiso 1 1 calc R U . . .
C29 C 0.3072(4) 0.1339(3) 0.2328(3) 0.0433(15) Uani 1 1 d . . . . .
C30 C 0.3074(5) 0.1328(4) 0.2935(3) 0.066(2) Uani 1 1 d . . . . .
H30 H 0.337560 0.102945 0.315170 0.080 Uiso 1 1 calc R U . . .
C31 C 0.2600(6) 0.1789(5) 0.3222(4) 0.088(3) Uani 1 1 d . . . . .
H31 H 0.253541 0.181336 0.363894 0.106 Uiso 1 1 calc R U . . .
C32 C 0.2264(6) 0.2171(4) 0.2858(5) 0.098(3) Uani 1 1 d . . . . .
H32 H 0.195292 0.252168 0.296639 0.117 Uiso 1 1 calc R U . . .
C33 C 0.5253(4) 0.0210(3) 0.1437(3) 0.0498(16) Uani 1 1 d . . . . .
H33A H 0.526129 0.039894 0.103972 0.060 Uiso 1 1 calc R U . . .
H33B H 0.501797 -0.020441 0.140126 0.060 Uiso 1 1 calc R U . . .
C34 C 0.6101(5) 0.0184(5) 0.1681(3) 0.095(3) Uani 1 1 d . . . . .
H34A H 0.632231 -0.023561 0.166109 0.114 Uiso 1 1 calc R U . . .
H34B H 0.648043 0.045499 0.145651 0.114 Uiso 1 1 calc R U . . .
C35 C 0.6033(4) 0.0384(4) 0.2295(3) 0.071(2) Uani 1 1 d . . . . .
H35A H 0.597465 0.003063 0.256259 0.086 Uiso 1 1 calc R U . . .
H35B H 0.653652 0.061752 0.241217 0.086 Uiso 1 1 calc R U . . .
C36 C 0.5288(4) 0.0767(3) 0.2321(3) 0.0515(17) Uani 1 1 d . . . . .
H36A H 0.499957 0.071593 0.270517 0.062 Uiso 1 1 calc R U . . .
H36B H 0.544126 0.119974 0.227262 0.062 Uiso 1 1 calc R U . . .
C37 C 0.0311(6) 0.2351(5) 0.1533(6) 0.120(4) Uani 1 1 d . . . . .
H37A H 0.019851 0.201596 0.125256 0.144 Uiso 1 1 calc R U . . .
H37B H 0.066263 0.219202 0.185884 0.144 Uiso 1 1 calc R U . . .
C38 C -0.0437(6) 0.2573(5) 0.1758(5) 0.123(4) Uani 1 1 d . . . . .
H38A H -0.037168 0.267309 0.218256 0.147 Uiso 1 1 calc R U . . .
H38B H -0.088199 0.226259 0.171882 0.147 Uiso 1 1 calc R U . . .
C39 C -0.0660(5) 0.3114(5) 0.1427(4) 0.096(3) Uani 1 1 d . . . . .
H39A H -0.075883 0.346145 0.169558 0.115 Uiso 1 1 calc R U . . .
H39B H -0.116962 0.304367 0.118708 0.115 Uiso 1 1 calc R U . . .
C40 C 0.0077(5) 0.3225(5) 0.1043(4) 0.096(3) Uani 1 1 d . . . . .
H40A H -0.006377 0.313841 0.062468 0.115 Uiso 1 1 calc R U . . .
H40B H 0.025716 0.365429 0.107421 0.115 Uiso 1 1 calc R U . . .

loop_
_atom_site_aniso_label
_atom_site_aniso_U_11
_atom_site_aniso_U_22
_atom_site_aniso_U_33
_atom_site_aniso_U_23
_atom_site_aniso_U_13
_atom_site_aniso_U_12
K1 0.0509(9) 0.0744(11) 0.0502(9) 0.0027(8) 0.0072(7) -0.0076(8)
S1 0.126(2) 0.0917(18) 0.0934(18) 0.0333(14) 0.0438(15) 0.0597(16)
Mg1 0.0347(10) 0.0438(11) 0.0224(9) -0.0008(8) -0.0035(8) 0.0027(8)
O1 0.035(2) 0.055(3) 0.031(2) -0.0079(18) -0.0063(17) 0.0032(19)
O2 0.065(3) 0.085(4) 0.078(4) 0.004(3) 0.021(3) -0.007(3)
N1 0.035(3) 0.045(3) 0.023(3) 0.006(2) -0.0012(19) 0.003(2)
N2 0.034(2) 0.033(3) 0.028(2) 0.002(2) -0.0007(19) 0.001(2)
C1 0.028(3) 0.037(3) 0.028(3) -0.002(3) -0.005(2) 0.006(2)
C2 0.033(3) 0.039(3) 0.024(3) 0.003(3) -0.001(2) 0.007(3)
C3 0.057(4) 0.057(4) 0.026(3) 0.000(3) 0.010(3) 0.004(3)
C4 0.054(4) 0.052(4) 0.038(4) -0.003(3) 0.000(3) 0.011(3)
C5 0.037(3) 0.037(3) 0.028(3) 0.002(3) 0.005(2) 0.003(3)
C6 0.042(3) 0.045(4) 0.030(3) 0.006(3) 0.002(3) -0.003(3)
C7 0.051(4) 0.044(4) 0.047(4) 0.006(3) 0.002(3) -0.005(3)
C8 0.067(5) 0.050(4) 0.040(4) 0.016(3) 0.005(3) 0.004(4)
C9 0.047(4) 0.048(4) 0.043(4) 0.008(3) -0.010(3) 0.005(3)
C10 0.040(3) 0.043(4) 0.033(3) 0.001(3) -0.001(3) 0.006(3)
C11 0.033(3) 0.047(4) 0.042(4) 0.005(3) 0.001(3) -0.002(3)
C12 0.056(5) 0.123(7) 0.063(5) -0.005(5) -0.001(4) 0.031(5)
C13 0.091(7) 0.103(7) 0.092(7) -0.049(5) -0.050(5) 0.036(5)
C14 0.054(4) 0.050(4) 0.055(4) 0.014(3) -0.018(3) 0.001(3)
C15 0.073(6) 0.105(7) 0.078(6) -0.022(5) -0.034(5) -0.003(5)
C16 0.048(4) 0.088(6) 0.084(6) 0.008(5) -0.008(4) -0.015(4)
C17 0.033(3) 0.041(3) 0.026(3) 0.000(3) -0.001(2) 0.001(3)
C18 0.034(3) 0.039(3) 0.030(3) 0.000(3) -0.001(2) 0.002(3)
C19 0.043(4) 0.054(4) 0.038(4) 0.004(3) -0.007(3) -0.001(3)
C20 0.045(4) 0.050(4) 0.053(4) 0.005(3) 0.007(3) -0.011(3)
C21 0.043(4) 0.061(4) 0.031(3) 0.012(3) -0.003(3) -0.002(3)
C22 0.039(3) 0.046(4) 0.031(3) 0.003(3) -0.002(2) -0.003(3)
C23 0.033(3) 0.049(4) 0.033(3) 0.007(3) -0.009(2) 0.001(3)
C24 0.098(6) 0.081(6) 0.060(5) -0.013(4) -0.047(4) 0.019(5)
C25 0.069(5) 0.069(5) 0.056(5) 0.006(4) 0.006(4) 0.015(4)
C26 0.041(3) 0.073(5) 0.029(3) 0.019(3) -0.010(3) -0.009(3)
C27 0.068(5) 0.114(7) 0.100(7) -0.019(6) -0.031(5) 0.028(5)
C28 0.076(6) 0.111(7) 0.103(7) -0.042(6) -0.033(5) 0.004(5)
C29 0.043(3) 0.051(4) 0.036(4) 0.000(3) 0.004(3) -0.003(3)
C30 0.073(5) 0.084(6) 0.043(4) -0.011(4) -0.005(4) 0.004(4)
C31 0.091(7) 0.093(7) 0.081(6) -0.040(6) 0.044(5) -0.032(6)
C32 0.102(8) 0.073(6) 0.118(8) -0.008(6) 0.071(6) 0.017(5)
C33 0.041(3) 0.064(4) 0.044(4) -0.011(3) 0.002(3) 0.014(3)
C34 0.058(5) 0.163(9) 0.064(6) -0.035(6) -0.016(4) 0.034(5)
C35 0.037(4) 0.129(7) 0.047(4) -0.009(4) -0.007(3) 0.013(4)
C36 0.049(4) 0.066(4) 0.039(4) -0.009(3) -0.020(3) 0.001(3)
C37 0.085(7) 0.094(7) 0.180(11) 0.023(7) 0.060(7) 0.001(6)
C38 0.077(7) 0.146(10) 0.145(10) 0.054(8) 0.040(7) -0.007(7)
C39 0.058(5) 0.163(10) 0.068(6) 0.013(6) 0.008(4) 0.011(6)
C40 0.064(6) 0.150(9) 0.075(6) 0.032(6) 0.016(4) 0.020(6)

loop_
_atom_type_symbol
_atom_type_description
_atom_type_scat_dispersion_real
_atom_type_scat_dispersion_imag
_atom_type_scat_source
C C 0.0033 0.0016 'International Tables Vol C Tables 4.2.6.8 and 6.1.1.4'
H H 0.0000 0.0000 'International Tables Vol C Tables 4.2.6.8 and 6.1.1.4'
K K 0.2009 0.2494 'International Tables Vol C Tables 4.2.6.8 and 6.1.1.4'
Mg Mg 0.0486 0.0363 'International Tables Vol C Tables 4.2.6.8 and 6.1.1.4'
N N 0.0061 0.0033 'International Tables Vol C Tables 4.2.6.8 and 6.1.1.4'
O O 0.0106 0.0060 'International Tables Vol C Tables 4.2.6.8 and 6.1.1.4'
S S 0.1246 0.1234 'International Tables Vol C Tables 4.2.6.8 and 6.1.1.4'

loop_
_geom_angle_atom_site_label_1
_geom_angle_atom_site_label_2
_geom_angle_atom_site_label_3
_geom_angle
_geom_angle_site_symmetry_1
_geom_angle_site_symmetry_3
_geom_angle_publ_flag
S1 K1 C6 78.64(10) . . ?
S1 K1 C9 109.10(13) . . ?
S1 K1 C18 123.60(12) . 7_665 ?
S1 K1 C22 96.85(11) . 7_665 ?
O2 K1 S1 82.84(13) . . ?
O2 K1 C6 135.68(16) . . ?
O2 K1 C7 145.90(17) . . ?
O2 K1 C8 125.47(18) . . ?
O2 K1 C9 103.53(16) . . ?
O2 K1 C18 120.17(15) . 7_665 ?
O2 K1 C19 137.29(17) . 7_665 ?
O2 K1 C20 125.82(17) . 7_665 ?
O2 K1 C21 101.17(16) . 7_665 ?
O2 K1 C22 88.94(15) . 7_665 ?
C7 K1 S1 100.88(12) . . ?
C7 K1 C6 23.06(14) . . ?
C7 K1 C9 42.96(16) . . ?
C7 K1 C18 86.21(15) . 7_665 ?
C7 K1 C19 75.00(16) . 7_665 ?
C7 K1 C21 112.85(16) . 7_665 ?
C7 K1 C22 123.67(16) . 7_665 ?
C8 K1 S1 119.15(13) . . ?
C8 K1 C6 42.32(15) . . ?
C8 K1 C7 25.35(16) . . ?
C8 K1 C9 24.81(16) . . ?
C8 K1 C18 89.85(16) . 7_665 ?
C8 K1 C19 87.89(17) . 7_665 ?
C8 K1 C20 107.28(18) . 7_665 ?
C8 K1 C21 130.35(17) . 7_665 ?
C8 K1 C22 130.77(16) . 7_665 ?
C9 K1 C6 48.00(14) . . ?
C9 K1 C18 112.92(15) . 7_665 ?
C9 K1 C22 152.25(15) . 7_665 ?
C18 K1 C6 103.55(13) 7_665 . ?
C19 K1 S1 104.92(13) 7_665 . ?
C19 K1 C6 86.61(15) 7_665 . ?
C19 K1 C9 112.68(16) 7_665 . ?
C19 K1 C18 23.34(14) 7_665 7_665 ?
C19 K1 C21 42.74(15) 7_665 7_665 ?
C19 K1 C22 48.76(14) 7_665 7_665 ?
C20 K1 S1 81.83(13) 7_665 . ?
C20 K1 C6 90.91(15) 7_665 . ?
C20 K1 C7 88.10(17) 7_665 . ?
C20 K1 C9 130.59(17) 7_665 . ?
C20 K1 C18 42.19(15) 7_665 7_665 ?
C20 K1 C19 24.85(15) 7_665 7_665 ?
C20 K1 C21 24.78(15) 7_665 7_665 ?
C20 K1 C22 42.45(15) 7_665 7_665 ?
C21 K1 S1 78.90(12) 7_665 . ?
C21 K1 C6 114.03(15) 7_665 . ?
C21 K1 C9 154.78(16) 7_665 . ?
C21 K1 C18 48.12(14) 7_665 7_665 ?
C21 K1 C22 23.25(14) 7_665 7_665 ?
C22 K1 C6 132.84(14) 7_665 . ?
C22 K1 C18 40.98(13) 7_665 7_665 ?
C29 S1 K1 137.3(2) . . ?
C29 S1 C32 97.3(4) . . ?
C32 S1 K1 117.1(4) . . ?
O1 Mg1 C1 102.03(16) . . ?
O1 Mg1 C2 102.59(16) . . ?
O1 Mg1 C29 106.0(2) . . ?
N1 Mg1 O1 104.41(18) . . ?
N1 Mg1 N2 86.72(18) . . ?
N1 Mg1 C1 30.11(16) . . ?
N1 Mg1 C2 58.12(17) . . ?
N1 Mg1 C29 129.1(2) . . ?
N2 Mg1 O1 106.22(18) . . ?
N2 Mg1 C1 58.05(17) . . ?
N2 Mg1 C2 30.07(16) . . ?
N2 Mg1 C29 121.5(2) . . ?
C2 Mg1 C1 28.37(15) . . ?
C29 Mg1 C1 150.1(2) . . ?
C29 Mg1 C2 146.0(2) . . ?
C33 O1 Mg1 119.9(3) . . ?
C33 O1 C36 107.7(4) . . ?
C36 O1 Mg1 132.1(3) . . ?
C37 O2 K1 127.4(6) . . ?
C37 O2 C40 104.8(7) . . ?
C40 O2 K1 127.7(5) . . ?
C1 N1 Mg1 104.9(3) . . ?
C17 N1 Mg1 134.7(4) . . ?
C17 N1 C1 118.7(4) . . ?
C2 N2 Mg1 103.8(3) . . ?
C5 N2 Mg1 133.5(4) . . ?
C5 N2 C2 121.7(4) . . ?
N1 C1 Mg1 44.9(2) . . ?
N1 C1 C4 116.9(5) . . ?
C2 C1 Mg1 74.8(3) . . ?
C2 C1 N1 118.8(5) . . ?
C2 C1 C4 123.2(5) . . ?
C4 C1 Mg1 153.1(4) . . ?
N2 C2 Mg1 46.1(2) . . ?
N2 C2 C3 115.9(5) . . ?
C1 C2 Mg1 76.8(3) . . ?
C1 C2 N2 121.7(5) . . ?
C1 C2 C3 121.3(5) . . ?
C3 C2 Mg1 152.1(4) . . ?
C2 C3 H3A 109.5 . . ?
C2 C3 H3B 109.5 . . ?
C2 C3 H3C 109.5 . . ?
H3A C3 H3B 109.5 . . ?
H3A C3 H3C 109.5 . . ?
H3B C3 H3C 109.5 . . ?
C1 C4 H4A 109.5 . . ?
C1 C4 H4B 109.5 . . ?
C1 C4 H4C 109.5 . . ?
H4A C4 H4B 109.5 . . ?
H4A C4 H4C 109.5 . . ?
H4B C4 H4C 109.5 . . ?
N2 C5 C6 120.0(5) . . ?
N2 C5 C10 123.0(5) . . ?
C6 C5 C10 117.0(5) . . ?
C5 C6 K1 87.2(3) . . ?
C5 C6 C11 119.7(5) . . ?
C7 C6 K1 66.0(3) . . ?
C7 C6 C5 120.7(5) . . ?
C7 C6 C11 119.4(5) . . ?
C11 C6 K1 121.8(4) . . ?
K1 C7 H7 105.5 . . ?
C6 C7 K1 90.9(4) . . ?
C6 C7 H7 118.9 . . ?
C6 C7 C8 122.2(6) . . ?
C8 C7 K1 74.0(4) . . ?
C8 C7 H7 118.9 . . ?
K1 C8 H8 105.2 . . ?
C7 C8 K1 80.6(4) . . ?
C7 C8 H8 121.1 . . ?
C9 C8 K1 83.8(4) . . ?
C9 C8 C7 117.7(6) . . ?
C9 C8 H8 121.1 . . ?
K1 C9 H9 108.3 . . ?
C8 C9 K1 71.4(4) . . ?
C8 C9 H9 118.4 . . ?
C10 C9 K1 91.2(4) . . ?
C10 C9 C8 123.2(6) . . ?
C10 C9 H9 118.4 . . ?
C5 C10 C14 121.5(5) . . ?
C9 C10 C5 119.2(5) . . ?
C9 C10 C14 118.9(5) . . ?
C6 C11 H11 107.2 . . ?
C12 C11 C6 110.6(5) . . ?
C12 C11 H11 107.2 . . ?
C12 C11 C13 110.3(6) . . ?
C13 C11 C6 114.0(5) . . ?
C13 C11 H11 107.2 . . ?
C11 C12 H12A 109.5 . . ?
C11 C12 H12B 109.5 . . ?
C11 C12 H12C 109.5 . . ?
H12A C12 H12B 109.5 . . ?
H12A C12 H12C 109.5 . . ?
H12B C12 H12C 109.5 . . ?
C11 C13 H13A 109.5 . . ?
C11 C13 H13B 109.5 . . ?
C11 C13 H13C 109.5 . . ?
H13A C13 H13B 109.5 . . ?
H13A C13 H13C 109.5 . . ?
H13B C13 H13C 109.5 . . ?
C10 C14 H14 108.3 . . ?
C10 C14 C15 112.7(6) . . ?
C15 C14 H14 108.3 . . ?
C16 C14 C10 109.8(6) . . ?
C16 C14 H14 108.3 . . ?
C16 C14 C15 109.5(6) . . ?
C14 C15 H15A 109.5 . . ?
C14 C15 H15B 109.5 . . ?
C14 C15 H15C 109.5 . . ?
H15A C15 H15B 109.5 . . ?
H15A C15 H15C 109.5 . . ?
H15B C15 H15C 109.5 . . ?
C14 C16 H16A 109.5 . . ?
C14 C16 H16B 109.5 . . ?
C14 C16 H16C 109.5 . . ?
H16A C16 H16B 109.5 . . ?
H16A C16 H16C 109.5 . . ?
H16B C16 H16C 109.5 . . ?
N1 C17 C18 124.1(5) . . ?
N1 C17 C22 119.4(5) . . ?
C18 C17 C22 116.5(5) . . ?
C17 C18 K1 81.9(3) . 7_655 ?
C17 C18 C23 121.0(5) . . ?
C19 C18 K1 68.6(3) . 7_655 ?
C19 C18 C17 121.0(5) . . ?
C19 C18 C23 117.3(5) . . ?
C23 C18 K1 128.2(4) . 7_655 ?
K1 C19 H19 109.6 7_655 . ?
C18 C19 K1 88.0(4) . 7_655 ?
C18 C19 H19 119.4 . . ?
C20 C19 K1 72.8(4) . 7_655 ?
C20 C19 C18 121.2(6) . . ?
C20 C19 H19 119.4 . . ?
K1 C20 H20 104.8 7_655 . ?
C19 C20 K1 82.3(4) . 7_655 ?
C19 C20 H20 120.6 . . ?
C21 C20 K1 82.8(4) . 7_655 ?
C21 C20 C19 118.8(6) . . ?
C21 C20 H20 120.6 . . ?
K1 C21 H21 111.7 7_655 . ?
C20 C21 K1 72.5(4) . 7_655 ?
C20 C21 H21 118.7 . . ?
C22 C21 K1 86.8(4) . 7_655 ?
C22 C21 C20 122.5(6) . . ?
C22 C21 H21 118.7 . . ?
C17 C22 K1 82.5(3) . 7_655 ?
C17 C22 C26 120.0(5) . . ?
C21 C22 K1 69.9(3) . 7_655 ?
C21 C22 C17 119.8(5) . . ?
C21 C22 C26 120.2(5) . . ?
C26 C22 K1 118.9(4) . 7_655 ?
C18 C23 H23 107.6 . . ?
C18 C23 C24 114.3(5) . . ?
C24 C23 H23 107.6 . . ?
C25 C23 C18 109.8(5) . . ?
C25 C23 H23 107.6 . . ?
C25 C23 C24 109.6(5) . . ?
C23 C24 H24A 109.5 . . ?
C23 C24 H24B 109.5 . . ?
C23 C24 H24C 109.5 . . ?
H24A C24 H24B 109.5 . . ?
H24A C24 H24C 109.5 . . ?
H24B C24 H24C 109.5 . . ?
C23 C25 H25A 109.5 . . ?
C23 C25 H25B 109.5 . . ?
C23 C25 H25C 109.5 . . ?
H25A C25 H25B 109.5 . . ?
H25A C25 H25C 109.5 . . ?
H25B C25 H25C 109.5 . . ?
C22 C26 H26 108.5 . . ?
C22 C26 C27 113.1(6) . . ?
C27 C26 H26 108.5 . . ?
C28 C26 C22 110.9(6) . . ?
C28 C26 H26 108.5 . . ?
C28 C26 C27 107.3(6) . . ?
C26 C27 H27A 109.5 . . ?
C26 C27 H27B 109.5 . . ?
C26 C27 H27C 109.5 . . ?
H27A C27 H27B 109.5 . . ?
H27A C27 H27C 109.5 . . ?
H27B C27 H27C 109.5 . . ?
C26 C28 H28A 109.5 . . ?
C26 C28 H28B 109.5 . . ?
C26 C28 H28C 109.5 . . ?
H28A C28 H28B 109.5 . . ?
H28A C28 H28C 109.5 . . ?
H28B C28 H28C 109.5 . . ?
S1 C29 Mg1 118.8(3) . . ?
C30 C29 S1 104.2(5) . . ?
C30 C29 Mg1 136.7(5) . . ?
C29 C30 H30 121.9 . . ?
C29 C30 C31 116.2(8) . . ?
C31 C30 H30 121.9 . . ?
C30 C31 H31 123.4 . . ?
C32 C31 C30 113.3(8) . . ?
C32 C31 H31 123.4 . . ?
S1 C32 H32 125.5 . . ?
C31 C32 S1 108.9(7) . . ?
C31 C32 H32 125.5 . . ?
O1 C33 H33A 110.2 . . ?
O1 C33 H33B 110.2 . . ?
O1 C33 C34 107.4(5) . . ?
H33A C33 H33B 108.5 . . ?
C34 C33 H33A 110.2 . . ?
C34 C33 H33B 110.2 . . ?
C33 C34 H34A 110.5 . . ?
C33 C34 H34B 110.5 . . ?
H34A C34 H34B 108.7 . . ?
C35 C34 C33 106.1(6) . . ?
C35 C34 H34A 110.5 . . ?
C35 C34 H34B 110.5 . . ?
C34 C35 H35A 110.6 . . ?
C34 C35 H35B 110.6 . . ?
H35A C35 H35B 108.7 . . ?
C36 C35 C34 105.8(6) . . ?
C36 C35 H35A 110.6 . . ?
C36 C35 H35B 110.6 . . ?
O1 C36 C35 106.3(5) . . ?
O1 C36 H36A 110.5 . . ?
O1 C36 H36B 110.5 . . ?
C35 C36 H36A 110.5 . . ?
C35 C36 H36B 110.5 . . ?
H36A C36 H36B 108.7 . . ?
O2 C37 H37A 110.0 . . ?
O2 C37 H37B 110.0 . . ?
H37A C37 H37B 108.4 . . ?
C38 C37 O2 108.5(8) . . ?
C38 C37 H37A 110.0 . . ?
C38 C37 H37B 110.0 . . ?
C37 C38 H38A 110.1 . . ?
C37 C38 H38B 110.1 . . ?
C37 C38 C39 108.1(8) . . ?
H38A C38 H38B 108.4 . . ?
C39 C38 H38A 110.1 . . ?
C39 C38 H38B 110.1 . . ?
C38 C39 H39A 110.9 . . ?
C38 C39 H39B 110.9 . . ?
C38 C39 C40 104.1(8) . . ?
H39A C39 H39B 109.0 . . ?
C40 C39 H39A 110.9 . . ?
C40 C39 H39B 110.9 . . ?
O2 C40 C39 107.0(7) . . ?
O2 C40 H40A 110.3 . . ?
O2 C40 H40B 110.3 . . ?
C39 C40 H40A 110.3 . . ?
C39 C40 H40B 110.3 . . ?
H40A C40 H40B 108.6 . . ?

loop_
_geom_bond_atom_site_label_1
_geom_bond_atom_site_label_2
_geom_bond_distance
_geom_bond_site_symmetry_2
_geom_bond_publ_flag
K1 S1 3.262(3) . ?
K1 O2 2.706(5) . ?
K1 C6 3.496(6) . ?
K1 C7 3.195(6) . ?
K1 C8 3.113(6) . ?
K1 C9 3.265(6) . ?
K1 C18 3.486(6) 7_665 ?
K1 C19 3.248(6) 7_665 ?
K1 C20 3.131(6) 7_665 ?
K1 C21 3.257(6) 7_665 ?
K1 C22 3.463(6) 7_665 ?
S1 C29 1.689(6) . ?
S1 C32 1.695(9) . ?
Mg1 O1 2.055(4) . ?
Mg1 N1 2.018(5) . ?
Mg1 N2 2.031(4) . ?
Mg1 C1 2.760(5) . ?
Mg1 C2 2.736(5) . ?
Mg1 C29 2.148(6) . ?
O1 C33 1.447(7) . ?
O1 C36 1.455(6) . ?
O2 C37 1.408(10) . ?
O2 C40 1.433(10) . ?
N1 C1 1.433(7) . ?
N1 C17 1.386(7) . ?
N2 C2 1.412(7) . ?
N2 C5 1.380(7) . ?
C1 C2 1.347(7) . ?
C1 C4 1.503(8) . ?
C2 C3 1.530(7) . ?
C3 H3A 0.9800 . ?
C3 H3B 0.9800 . ?
C3 H3C 0.9800 . ?
C4 H4A 0.9800 . ?
C4 H4B 0.9800 . ?
C4 H4C 0.9800 . ?
C5 C6 1.419(8) . ?
C5 C10 1.445(8) . ?
C6 C7 1.370(8) . ?
C6 C11 1.518(8) . ?
C7 H7 0.9500 . ?
C7 C8 1.386(9) . ?
C8 H8 0.9500 . ?
C8 C9 1.378(9) . ?
C9 H9 0.9500 . ?
C9 C10 1.373(8) . ?
C10 C14 1.518(8) . ?
C11 H11 1.0000 . ?
C11 C12 1.502(9) . ?
C11 C13 1.510(9) . ?
C12 H12A 0.9800 . ?
C12 H12B 0.9800 . ?
C12 H12C 0.9800 . ?
C13 H13A 0.9800 . ?
C13 H13B 0.9800 . ?
C13 H13C 0.9800 . ?
C14 H14 1.0000 . ?
C14 C15 1.526(9) . ?
C14 C16 1.504(10) . ?
C15 H15A 0.9800 . ?
C15 H15B 0.9800 . ?
C15 H15C 0.9800 . ?
C16 H16A 0.9800 . ?
C16 H16B 0.9800 . ?
C16 H16C 0.9800 . ?
C17 C18 1.419(7) . ?
C17 C22 1.442(8) . ?
C18 C19 1.382(8) . ?
C18 C23 1.526(7) . ?
C19 H19 0.9500 . ?
C19 C20 1.377(8) . ?
C20 H20 0.9500 . ?
C20 C21 1.376(8) . ?
C21 H21 0.9500 . ?
C21 C22 1.369(8) . ?
C22 C26 1.510(8) . ?
C23 H23 1.0000 . ?
C23 C24 1.530(8) . ?
C23 C25 1.512(9) . ?
C24 H24A 0.9800 . ?
C24 H24B 0.9800 . ?
C24 H24C 0.9800 . ?
C25 H25A 0.9800 . ?
C25 H25B 0.9800 . ?
C25 H25C 0.9800 . ?
C26 H26 1.0000 . ?
C26 C27 1.529(10) . ?
C26 C28 1.471(10) . ?
C27 H27A 0.9800 . ?
C27 H27B 0.9800 . ?
C27 H27C 0.9800 . ?
C28 H28A 0.9800 . ?
C28 H28B 0.9800 . ?
C28 H28C 0.9800 . ?
C29 C30 1.374(9) . ?
C30 H30 0.9500 . ?
C30 C31 1.423(11) . ?
C31 H31 0.9500 . ?
C31 C32 1.293(13) . ?
C32 H32 0.9500 . ?
C33 H33A 0.9900 . ?
C33 H33B 0.9900 . ?
C33 C34 1.463(9) . ?
C34 H34A 0.9900 . ?
C34 H34B 0.9900 . ?
C34 C35 1.460(10) . ?
C35 H35A 0.9900 . ?
C35 H35B 0.9900 . ?
C35 C36 1.459(9) . ?
C36 H36A 0.9900 . ?
C36 H36B 0.9900 . ?
C37 H37A 0.9900 . ?
C37 H37B 0.9900 . ?
C37 C38 1.385(12) . ?
C38 H38A 0.9900 . ?
C38 H38B 0.9900 . ?
C38 C39 1.450(12) . ?
C39 H39A 0.9900 . ?
C39 H39B 0.9900 . ?
C39 C40 1.483(10) . ?
C40 H40A 0.9900 . ?
C40 H40B 0.9900 . ?

loop_
_geom_torsion_atom_site_label_1
_geom_torsion_atom_site_label_2
_geom_torsion_atom_site_label_3
_geom_torsion_atom_site_label_4
_geom_torsion
_geom_torsion_site_symmetry_1
_geom_torsion_site_symmetry_2
_geom_torsion_site_symmetry_3
_geom_torsion_site_symmetry_4
_geom_torsion_publ_flag
K1 S1 C29 Mg1 -38.6(6) . . . . ?
K1 S1 C29 C30 146.1(4) . . . . ?
K1 S1 C32 C31 -157.0(6) . . . . ?
K1 O2 C37 C38 149.5(8) . . . . ?
K1 O2 C40 C39 -154.4(6) . . . . ?
K1 C6 C7 C8 -71.6(6) . . . . ?
K1 C6 C11 C12 -160.3(5) . . . . ?
K1 C6 C11 C13 -35.4(7) . . . . ?
K1 C7 C8 C9 -77.9(6) . . . . ?
K1 C8 C9 C10 -78.8(6) . . . . ?
K1 C9 C10 C5 -67.9(5) . . . . ?
K1 C9 C10 C14 105.1(5) . . . . ?
K1 C18 C19 C20 68.5(6) 7_655 . . . ?
K1 C18 C23 C24 30.2(7) 7_655 . . . ?
K1 C18 C23 C25 153.8(4) 7_655 . . . ?
K1 C19 C20 C21 77.3(6) 7_655 . . . ?
K1 C20 C21 C22 74.3(6) 7_655 . . . ?
K1 C21 C22 C17 68.3(5) 7_655 . . . ?
K1 C21 C22 C26 -112.5(5) 7_655 . . . ?
K1 C22 C26 C27 -37.1(7) 7_655 . . . ?
K1 C22 C26 C28 -157.6(5) 7_655 . . . ?
S1 C29 C30 C31 0.5(8) . . . . ?
Mg1 O1 C33 C34 175.4(5) . . . . ?
Mg1 O1 C36 C35 170.0(5) . . . . ?
Mg1 N1 C1 C2 -13.6(5) . . . . ?
Mg1 N1 C1 C4 155.0(4) . . . . ?
Mg1 N1 C17 C18 115.1(5) . . . . ?
Mg1 N1 C17 C22 -61.1(7) . . . . ?
Mg1 N2 C2 C1 14.6(6) . . . . ?
Mg1 N2 C2 C3 -153.7(4) . . . . ?
Mg1 N2 C5 C6 60.3(7) . . . . ?
Mg1 N2 C5 C10 -119.7(5) . . . . ?
Mg1 C1 C2 N2 -10.8(4) . . . . ?
Mg1 C1 C2 C3 156.9(5) . . . . ?
Mg1 C29 C30 C31 -173.5(5) . . . . ?
O1 C33 C34 C35 15.2(10) . . . . ?
O2 C37 C38 C39 22.0(14) . . . . ?
N1 C1 C2 Mg1 9.9(4) . . . . ?
N1 C1 C2 N2 -0.9(7) . . . . ?
N1 C1 C2 C3 166.8(5) . . . . ?
N1 C17 C18 K1 120.6(5) . . . 7_655 ?
N1 C17 C18 C19 179.6(5) . . . . ?
N1 C17 C18 C23 -9.4(8) . . . . ?
N1 C17 C22 K1 -119.9(5) . . . 7_655 ?
N1 C17 C22 C21 178.5(5) . . . . ?
N1 C17 C22 C26 -0.7(8) . . . . ?
N2 C5 C6 K1 -121.9(4) . . . . ?
N2 C5 C6 C7 178.3(5) . . . . ?
N2 C5 C6 C11 3.5(8) . . . . ?
N2 C5 C10 C9 -178.2(5) . . . . ?
N2 C5 C10 C14 9.0(8) . . . . ?
C1 N1 C17 C18 -48.1(7) . . . . ?
C1 N1 C17 C22 135.6(5) . . . . ?
C2 N2 C5 C6 -133.1(5) . . . . ?
C2 N2 C5 C10 46.9(7) . . . . ?
C4 C1 C2 Mg1 -157.9(5) . . . . ?
C4 C1 C2 N2 -168.7(5) . . . . ?
C4 C1 C2 C3 -1.0(8) . . . . ?
C5 N2 C2 Mg1 -170.0(6) . . . . ?
C5 N2 C2 C1 -155.4(5) . . . . ?
C5 N2 C2 C3 36.3(7) . . . . ?
C5 C6 C7 K1 71.0(5) . . . . ?
C5 C6 C7 C8 -0.7(9) . . . . ?
C5 C6 C11 C12 92.9(7) . . . . ?
C5 C6 C11 C13 -142.1(7) . . . . ?
C5 C10 C14 C15 -133.2(6) . . . . ?
C5 C10 C14 C16 104.5(7) . . . . ?
C6 C5 C10 C9 1.8(8) . . . . ?
C6 C5 C10 C14 -171.0(6) . . . . ?
C6 C7 C8 K1 80.8(6) . . . . ?
C6 C7 C8 C9 2.9(10) . . . . ?
C7 C6 C11 C12 -81.9(7) . . . . ?
C7 C6 C11 C13 43.1(8) . . . . ?
C7 C8 C9 K1 76.0(5) . . . . ?
C7 C8 C9 C10 -2.9(10) . . . . ?
C8 C9 C10 C5 0.5(9) . . . . ?
C8 C9 C10 C14 173.5(6) . . . . ?
C9 C10 C14 C15 54.0(8) . . . . ?
C9 C10 C14 C16 -68.3(8) . . . . ?
C10 C5 C6 K1 58.2(5) . . . . ?
C10 C5 C6 C7 -1.7(8) . . . . ?
C10 C5 C6 C11 -176.4(5) . . . . ?
C11 C6 C7 K1 -114.3(5) . . . . ?
C11 C6 C7 C8 174.1(6) . . . . ?
C17 N1 C1 Mg1 167.8(6) . . . . ?
C17 N1 C1 C2 154.2(5) . . . . ?
C17 N1 C1 C4 -37.2(7) . . . . ?
C17 C18 C19 K1 -65.6(5) . . . 7_655 ?
C17 C18 C19 C20 2.9(9) . . . . ?
C17 C18 C23 C24 135.5(6) . . . . ?
C17 C18 C23 C25 -100.9(6) . . . . ?
C17 C22 C26 C27 -135.5(6) . . . . ?
C17 C22 C26 C28 104.0(7) . . . . ?
C18 C17 C22 K1 63.6(4) . . . 7_655 ?
C18 C17 C22 C21 2.0(8) . . . . ?
C18 C17 C22 C26 -177.3(5) . . . . ?
C18 C19 C20 K1 -76.7(6) . . . 7_655 ?
C18 C19 C20 C21 0.6(10) . . . . ?
C19 C18 C23 C24 -53.2(8) . . . . ?
C19 C18 C23 C25 70.4(7) . . . . ?
C19 C20 C21 K1 -77.1(6) . . . 7_655 ?
C19 C20 C21 C22 -2.8(10) . . . . ?
C20 C21 C22 K1 -66.9(6) . . . 7_655 ?
C20 C21 C22 C17 1.4(10) . . . . ?
C20 C21 C22 C26 -179.4(6) . . . . ?
C21 C22 C26 C27 45.3(8) . . . . ?
C21 C22 C26 C28 -75.3(8) . . . . ?
C22 C17 C18 K1 -63.0(5) . . . 7_655 ?
C22 C17 C18 C19 -4.0(8) . . . . ?
C22 C17 C18 C23 166.9(5) . . . . ?
C23 C18 C19 K1 123.1(4) . . . 7_655 ?
C23 C18 C19 C20 -168.4(6) . . . . ?
C29 S1 C32 C31 -3.2(8) . . . . ?
C29 C30 C31 C32 -3.0(11) . . . . ?
C30 C31 C32 S1 3.8(11) . . . . ?
C32 S1 C29 Mg1 176.7(4) . . . . ?
C32 S1 C29 C30 1.4(6) . . . . ?
C33 O1 C36 C35 -15.9(7) . . . . ?
C33 C34 C35 C36 -24.9(10) . . . . ?
C34 C35 C36 O1 25.3(9) . . . . ?
C36 O1 C33 C34 0.4(8) . . . . ?
C37 O2 C40 C39 23.3(11) . . . . ?
C37 C38 C39 C40 -6.7(14) . . . . ?
C38 C39 C40 O2 -10.4(12) . . . . ?
C40 O2 C37 C38 -28.2(12) . . . . ?
